data_7239602
loop_
_publ_author_name
'Li, Bin'
'Yan, Qing-Qing'
'Xu, Zhi-Qiang'
'Xu, Ying-Bo'
'Yong, Guo-Ping'

_publ_section_title
;
 Tuning the interpenetration of metal--organic frameworks through changing
 ligand functionality: effect on gas adsorption properties
;
_journal_issue 3
_journal_name_full CrystEngComm
_journal_page_first 506
_journal_page_last 514
_journal_paper_doi 10.1039/C9CE01309A
_journal_volume 22
_journal_year 2020
_chemical_absolute_configuration ad
_chemical_formula_sum 'C48 H28 Co N6 O4'
_chemical_formula_weight 811.69
_space_group_crystal_system orthorhombic
_space_group_IT_number 43
_space_group_name_Hall 'F 2 -2d'
_space_group_name_H-M_alt 'F d d 2'
_atom_sites_solution_hydrogens geom
_audit_creation_method SHELXL-2013
_audit_update_record
;
2019-04-29 deposited with the CCDC.	2019-11-28 downloaded from the CCDC.
;
_cell_angle_alpha 90
_cell_angle_beta 90
_cell_angle_gamma 90
_cell_formula_units_Z 8
_cell_length_a 51.7838(17)
_cell_length_b 28.8494(13)
_cell_length_c 6.2810(2)
_cell_measurement_reflns_used 8047
_cell_measurement_temperature 291(2)
_cell_measurement_theta_max 70.9540
_cell_measurement_theta_min 4.5810
_cell_volume 9383.4(6)
_computing_cell_refinement 'CrysAlisPro (Rigaku OD, 2015)'
_computing_data_collection 'CrysAlisPro (Rigaku OD, 2015)'
_computing_data_reduction 'CrysAlisPro (Rigaku OD, 2015)'
_computing_molecular_graphics 'Ortep-3 (L. J. Farrugia, 2001)'
_computing_publication_material SHELXL-97
_computing_structure_refinement 'SHELXL-97 (Sheldrick, 1997)'
_computing_structure_solution 'SHELXS-2013 (Sheldrick, 1997)'
_diffrn_ambient_temperature 291(2)
_diffrn_detector_area_resol_mean 5.2169
_diffrn_measured_fraction_theta_full 1.000
_diffrn_measured_fraction_theta_max 0.993
_diffrn_measurement_device_type 'SuperNova, Dual, Cu at zero, AtlasS2'
_diffrn_measurement_method '\w scans'
_diffrn_radiation_type CuK\a
_diffrn_radiation_wavelength 1.54184
_diffrn_reflns_av_R_equivalents 0.0581
_diffrn_reflns_av_unetI/netI 0.0348
_diffrn_reflns_Laue_measured_fraction_full 1.000
_diffrn_reflns_Laue_measured_fraction_max 0.993
_diffrn_reflns_limit_h_max 62
_diffrn_reflns_limit_h_min -61
_diffrn_reflns_limit_k_max 34
_diffrn_reflns_limit_k_min -35
_diffrn_reflns_limit_l_max 7
_diffrn_reflns_limit_l_min -5
_diffrn_reflns_number 15206
_diffrn_reflns_point_group_measured_fraction_full 0.744
_diffrn_reflns_point_group_measured_fraction_max 0.732
_diffrn_reflns_theta_full 67.684
_diffrn_reflns_theta_max 71.318
_diffrn_reflns_theta_min 3.414
_diffrn_source 'micro-focus sealed X-ray tube'
_exptl_absorpt_coefficient_mu 3.239
_exptl_absorpt_correction_T_max 1.00000
_exptl_absorpt_correction_T_min 0.68624
_exptl_absorpt_correction_type multi-scan
_exptl_absorpt_process_details
;
CrysAlisPro 1.171.38.46 (Rigaku Oxford Diffraction, 2015)
Empirical absorption correction using spherical harmonics,
 implemented in SCALE3 ABSPACK scaling algorithm.
;
_exptl_crystal_colour purple
_exptl_crystal_density_diffrn 1.149
_exptl_crystal_description block
_exptl_crystal_F_000 3336
_exptl_crystal_size_max 0.280
_exptl_crystal_size_mid 0.220
_exptl_crystal_size_min 0.210
_platon_squeeze_details
;
;
_refine_diff_density_max 0.537
_refine_diff_density_min -0.450
_refine_diff_density_rms 0.090
_refine_ls_abs_structure_details
;
 Classical Flack method preferred over Parsons because s.u. lower.
;
_refine_ls_abs_structure_Flack 0.019(6)
_refine_ls_extinction_method none
_refine_ls_goodness_of_fit_ref 1.061
_refine_ls_hydrogen_treatment constr
_refine_ls_matrix_type full
_refine_ls_number_parameters 267
_refine_ls_number_reflns 3325
_refine_ls_number_restraints 1
_refine_ls_restrained_S_all 1.061
_refine_ls_R_factor_all 0.0623
_refine_ls_R_factor_gt 0.0611
_refine_ls_shift/su_max 0.000
_refine_ls_shift/su_mean 0.000
_refine_ls_structure_factor_coef Fsqd
_refine_ls_weighting_details 'w=1/[\s^2^(Fo^2^)+(0.1360P)^2^+12.9539P] where P=(Fo^2^+2Fc^2^)/3'
_refine_ls_weighting_scheme calc
_refine_ls_wR_factor_gt 0.1817
_refine_ls_wR_factor_ref 0.1834
_reflns_Friedel_coverage 0.343
_reflns_Friedel_fraction_full 0.433
_reflns_Friedel_fraction_max 0.414
_reflns_number_gt 3192
_reflns_number_total 3325
_reflns_threshold_expression 'I > 2\s(I)'
_cod_data_source_file c9ce01309a2.cif
_cod_data_source_block 1
_cod_depositor_comments
;Adding full bibliography for 7239602--7239604.cif.

 Adding full bibliography for 7239602--7239604.cif.
;
_cod_database_code 7239602
_shelx_space_group_comment
;
The symmetry employed for this shelxl refinement is uniquely defined
by the following loop, which should always be used as a source of
symmetry information in preference to the above space-group names.
They are only intended as comments.
;
_shelx_estimated_absorpt_t_min 0.464
_shelx_estimated_absorpt_t_max 0.550
_shelxl_version_number 2013-4

loop_
_space_group_symop_operation_xyz
'x, y, z'
'-x, -y, z'
'x+1/4, -y+1/4, z+1/4'
'-x+1/4, y+1/4, z+1/4'
'x, y+1/2, z+1/2'
'-x, -y+1/2, z+1/2'
'x+1/4, -y+3/4, z+3/4'
'-x+1/4, y+3/4, z+3/4'
'x+1/2, y, z+1/2'
'-x+1/2, -y, z+1/2'
'x+3/4, -y+1/4, z+3/4'
'-x+3/4, y+1/4, z+3/4'
'x+1/2, y+1/2, z'
'-x+1/2, -y+1/2, z'
'x+3/4, -y+3/4, z+1/4'
'-x+3/4, y+3/4, z+1/4'

loop_
_atom_site_label
_atom_site_type_symbol
_atom_site_fract_x
_atom_site_fract_y
_atom_site_fract_z
_atom_site_U_iso_or_equiv
_atom_site_adp_type
_atom_site_occupancy
_atom_site_site_symmetry_order
_atom_site_calc_flag
_atom_site_refinement_flags_posn
_atom_site_refinement_flags_adp
_atom_site_refinement_flags_occupancy
Co1 Co 0.2500 0.2500 0.52877(19) 0.0339(3) Uani 1 2 d S T P
O1 O 0.48206(7) 0.45810(13) 1.0749(7) 0.0510(9) Uani 1 1 d . . .
N2 N 0.35447(7) 0.26459(14) 0.5723(7) 0.0401(9) Uani 1 1 d . . .
O2 O 0.47212(8) 0.42866(16) 1.3897(7) 0.0574(10) Uani 1 1 d . . .
N1 N 0.27728(7) 0.28017(15) 0.7209(8) 0.0419(10) Uani 1 1 d . . .
C6 C 0.34940(9) 0.29049(16) 0.7404(8) 0.0384(10) Uani 1 1 d . . .
C2 C 0.32190(9) 0.29377(17) 0.8092(9) 0.0406(10) Uani 1 1 d . . .
C21 C 0.45065(9) 0.39803(16) 1.0852(9) 0.0404(10) Uani 1 1 d . . .
C10 C 0.37906(9) 0.26078(15) 0.5082(9) 0.0390(11) Uani 1 1 d . . .
C11 C 0.38352(9) 0.23147(16) 0.3156(9) 0.0397(10) Uani 1 1 d . . .
C12 C 0.36303(10) 0.21842(18) 0.1864(11) 0.0486(12) Uani 1 1 d . . .
H12 H 0.3464 0.2273 0.2230 0.058 Uiso 1 1 calc R U .
C7 C 0.36854(9) 0.31477(16) 0.8531(9) 0.0399(10) Uani 1 1 d . . .
H7 H 0.3642 0.3327 0.9708 0.048 Uiso 1 1 calc R U .
C1 C 0.30261(9) 0.27900(16) 0.6705(9) 0.0407(10) Uani 1 1 d . . .
H1 H 0.3074 0.2678 0.5373 0.049 Uiso 1 1 calc R U .
C8 C 0.39408(8) 0.31151(14) 0.7854(9) 0.0379(10) Uani 1 1 d . . .
C24 C 0.46944(9) 0.43011(17) 1.1946(10) 0.0421(11) Uani 1 1 d . . .
C9 C 0.39930(9) 0.28344(16) 0.6103(9) 0.0421(11) Uani 1 1 d . . .
H9 H 0.4162 0.2799 0.5619 0.051 Uiso 1 1 calc R U .
C20 C 0.45332(10) 0.38541(19) 0.8742(10) 0.0482(12) Uani 1 1 d . . .
H20 H 0.4670 0.3971 0.7950 0.058 Uiso 1 1 calc R U .
C22 C 0.42980(10) 0.38138(19) 1.2006(9) 0.0467(12) Uani 1 1 d . . .
H22 H 0.4279 0.3896 1.3428 0.056 Uiso 1 1 calc R U .
C23 C 0.41182(10) 0.3526(2) 1.1057(9) 0.0476(12) Uani 1 1 d . . .
H23 H 0.3978 0.3420 1.1843 0.057 Uiso 1 1 calc R U .
C18 C 0.41448(9) 0.33931(16) 0.8948(9) 0.0391(10) Uani 1 1 d . . .
C5 C 0.27047(10) 0.2967(2) 0.9112(10) 0.0490(12) Uani 1 1 d . . .
H5 H 0.2530 0.2986 0.9449 0.059 Uiso 1 1 calc R U .
C14 C 0.39171(12) 0.17772(19) -0.0476(10) 0.0526(13) Uani 1 1 d . . .
N3 N 0.39907(16) 0.1275(2) -0.3827(12) 0.085(2) Uani 1 1 d . . .
C13 C 0.36691(12) 0.19260(19) 0.0054(10) 0.0529(14) Uani 1 1 d . . .
H13 H 0.3530 0.1851 -0.0817 0.063 Uiso 1 1 calc R U .
C19 C 0.43574(10) 0.35541(18) 0.7789(10) 0.0450(11) Uani 1 1 d . . .
H19 H 0.4381 0.3461 0.6386 0.054 Uiso 1 1 calc R U .
C3 C 0.31416(11) 0.3098(2) 1.0102(11) 0.0535(14) Uani 1 1 d . . .
H3 H 0.3264 0.3196 1.1092 0.064 Uiso 1 1 calc R U .
C16 C 0.40822(11) 0.2159(3) 0.2659(13) 0.0671(19) Uani 1 1 d . . .
H16 H 0.4221 0.2233 0.3538 0.080 Uiso 1 1 calc R U .
C4 C 0.28829(10) 0.3108(2) 1.0587(11) 0.0561(14) Uani 1 1 d . . .
H4 H 0.2829 0.3212 1.1917 0.067 Uiso 1 1 calc R U .
C17 C 0.39584(15) 0.1499(2) -0.2367(12) 0.0639(16) Uani 1 1 d . . .
C15 C 0.41208(13) 0.1890(3) 0.0811(14) 0.072(2) Uani 1 1 d . . .
H15 H 0.4286 0.1788 0.0466 0.087 Uiso 1 1 calc R U .

loop_
_atom_site_aniso_label
_atom_site_aniso_U_11
_atom_site_aniso_U_22
_atom_site_aniso_U_33
_atom_site_aniso_U_23
_atom_site_aniso_U_13
_atom_site_aniso_U_12
Co1 0.0183(4) 0.0475(5) 0.0359(5) 0.000 0.000 0.0048(4)
O1 0.0378(18) 0.0613(18) 0.054(2) -0.0054(18) 0.0013(19) -0.0204(15)
N2 0.0292(18) 0.0493(19) 0.042(2) -0.0023(18) -0.0036(18) -0.0039(15)
O2 0.047(2) 0.079(2) 0.045(2) -0.007(2) -0.0087(18) -0.0176(18)
N1 0.0240(18) 0.053(2) 0.048(3) -0.0038(19) 0.0023(17) 0.0001(15)
C6 0.024(2) 0.048(2) 0.044(3) -0.003(2) -0.0027(19) -0.0029(16)
C2 0.027(2) 0.054(2) 0.041(3) -0.005(2) 0.001(2) -0.0036(17)
C21 0.030(2) 0.047(2) 0.045(3) -0.005(2) -0.003(2) -0.0105(18)
C10 0.034(2) 0.042(2) 0.041(3) -0.003(2) -0.002(2) -0.0022(17)
C11 0.035(2) 0.046(2) 0.039(3) -0.003(2) 0.003(2) -0.0014(18)
C12 0.037(2) 0.053(3) 0.055(3) -0.006(2) 0.000(3) -0.005(2)
C7 0.032(2) 0.045(2) 0.042(3) -0.0038(19) -0.003(2) -0.0058(17)
C1 0.026(2) 0.053(2) 0.043(3) -0.009(2) 0.001(2) 0.0020(18)
C8 0.026(2) 0.0419(19) 0.046(3) 0.004(2) -0.005(2) -0.0070(15)
C24 0.026(2) 0.051(2) 0.049(3) -0.006(2) 0.003(2) -0.0057(17)
C9 0.030(2) 0.048(2) 0.048(3) -0.002(2) 0.006(2) -0.0053(18)
C20 0.036(2) 0.064(3) 0.045(3) -0.002(2) 0.006(2) -0.016(2)
C22 0.040(2) 0.063(3) 0.037(3) 0.000(2) 0.004(2) -0.017(2)
C23 0.033(2) 0.070(3) 0.040(3) -0.002(2) 0.002(2) -0.019(2)
C18 0.030(2) 0.045(2) 0.042(3) -0.001(2) 0.002(2) -0.0100(17)
C5 0.030(2) 0.069(3) 0.048(3) -0.006(3) 0.004(2) 0.003(2)
C14 0.060(3) 0.051(3) 0.047(3) 0.001(2) 0.007(3) -0.006(2)
N3 0.115(5) 0.077(3) 0.062(4) -0.022(3) 0.023(4) -0.005(4)
C13 0.055(3) 0.053(3) 0.051(4) -0.004(2) -0.006(3) -0.008(2)
C19 0.037(2) 0.059(2) 0.039(3) -0.008(2) 0.003(2) -0.014(2)
C3 0.037(3) 0.075(3) 0.048(3) -0.019(3) -0.001(2) -0.009(2)
C16 0.034(3) 0.095(4) 0.072(5) -0.035(4) -0.001(3) -0.002(3)
C4 0.039(3) 0.084(4) 0.045(3) -0.017(3) -0.001(3) 0.001(2)
C17 0.080(4) 0.057(3) 0.054(4) -0.004(3) 0.006(3) -0.006(3)
C15 0.050(3) 0.097(5) 0.070(5) -0.028(4) 0.011(3) 0.000(3)

loop_
_atom_type_symbol
_atom_type_description
_atom_type_scat_dispersion_real
_atom_type_scat_dispersion_imag
_atom_type_scat_source
C C 0.0181 0.0091 'International Tables Vol C Tables 4.2.6.8 and 6.1.1.4'
H H 0.0000 0.0000 'International Tables Vol C Tables 4.2.6.8 and 6.1.1.4'
N N 0.0311 0.0180 'International Tables Vol C Tables 4.2.6.8 and 6.1.1.4'
O O 0.0492 0.0322 'International Tables Vol C Tables 4.2.6.8 and 6.1.1.4'
Co Co -2.3653 3.6143 'International Tables Vol C Tables 4.2.6.8 and 6.1.1.4'

loop_
_geom_angle_atom_site_label_1
_geom_angle_atom_site_label_2
_geom_angle_atom_site_label_3
_geom_angle
_geom_angle_site_symmetry_1
_geom_angle_site_symmetry_3
O1 Co1 O1 99.9(2) 16_544 15_454
O1 Co1 N1 108.34(17) 16_544 .
O1 Co1 N1 116.22(17) 15_454 .
O1 Co1 N1 116.22(17) 16_544 14
O1 Co1 N1 108.34(17) 15_454 14
N1 Co1 N1 107.9(3) . 14
C24 O1 Co1 104.1(4) . 7
C6 N2 C10 118.4(4) . .
C5 N1 C1 118.4(5) . .
C5 N1 Co1 119.8(3) . .
C1 N1 Co1 121.4(4) . .
N2 C6 C7 123.0(4) . .
N2 C6 C2 117.2(4) . .
C7 C6 C2 119.7(5) . .
C1 C2 C3 117.3(4) . .
C1 C2 C6 119.0(5) . .
C3 C2 C6 123.7(5) . .
C20 C21 C22 119.2(4) . .
C20 C21 C24 122.3(5) . .
C22 C21 C24 118.5(5) . .
N2 C10 C9 122.6(5) . .
N2 C10 C11 115.9(4) . .
C9 C10 C11 121.5(4) . .
C12 C11 C16 119.0(5) . .
C12 C11 C10 120.6(4) . .
C16 C11 C10 120.4(5) . .
C13 C12 C11 121.3(5) . .
C13 C12 H12 119.4 . .
C11 C12 H12 119.4 . .
C8 C7 C6 118.9(5) . .
C8 C7 H7 120.6 . .
C6 C7 H7 120.6 . .
N1 C1 C2 122.9(5) . .
N1 C1 H1 118.5 . .
C2 C1 H1 118.6 . .
C7 C8 C9 117.7(4) . .
C7 C8 C18 119.7(5) . .
C9 C8 C18 122.6(4) . .
O2 C24 O1 123.1(5) . .
O2 C24 C21 120.3(5) . .
O1 C24 C21 116.6(5) . .
C10 C9 C8 119.4(4) . .
C10 C9 H9 120.3 . .
C8 C9 H9 120.3 . .
C21 C20 C19 120.8(5) . .
C21 C20 H20 119.6 . .
C19 C20 H20 119.6 . .
C23 C22 C21 120.5(5) . .
C23 C22 H22 119.8 . .
C21 C22 H22 119.8 . .
C22 C23 C18 120.7(5) . .
C22 C23 H23 119.6 . .
C18 C23 H23 119.6 . .
C23 C18 C19 119.0(4) . .
C23 C18 C8 121.2(4) . .
C19 C18 C8 119.7(5) . .
N1 C5 C4 122.3(5) . .
N1 C5 H5 118.8 . .
C4 C5 H5 118.8 . .
C15 C14 C13 119.7(6) . .
C15 C14 C17 120.1(6) . .
C13 C14 C17 120.1(6) . .
C12 C13 C14 119.9(6) . .
C12 C13 H13 120.0 . .
C14 C13 H13 120.0 . .
C20 C19 C18 119.8(5) . .
C20 C19 H19 120.1 . .
C18 C19 H19 120.1 . .
C4 C3 C2 119.0(5) . .
C4 C3 H3 120.5 . .
C2 C3 H3 120.5 . .
C11 C16 C15 119.5(6) . .
C11 C16 H16 120.3 . .
C15 C16 H16 120.3 . .
C5 C4 C3 120.0(6) . .
C5 C4 H4 120.0 . .
C3 C4 H4 120.0 . .
N3 C17 C14 178.9(8) . .
C14 C15 C16 120.5(6) . .
C14 C15 H15 119.7 . .
C16 C15 H15 119.7 . .

loop_
_geom_bond_atom_site_label_1
_geom_bond_atom_site_label_2
_geom_bond_distance
_geom_bond_site_symmetry_2
Co1 O1 1.991(4) 16_544
Co1 O1 1.991(4) 15_454
Co1 N1 2.051(4) .
Co1 N1 2.051(4) 14
O1 C24 1.282(7) .
O1 Co1 1.991(4) 7
N2 C6 1.320(7) .
N2 C10 1.340(6) .
O2 C24 1.234(7) .
N1 C5 1.334(8) .
N1 C1 1.350(6) .
C6 C7 1.405(7) .
C6 C2 1.491(6) .
C2 C1 1.392(7) .
C2 C3 1.403(8) .
C21 C20 1.381(8) .
C21 C22 1.386(7) .
C21 C24 1.508(7) .
C10 C9 1.392(7) .
C10 C11 1.494(7) .
C11 C12 1.388(8) .
C11 C16 1.391(7) .
C12 C13 1.374(9) .
C12 H12 0.9300 .
C7 C8 1.393(7) .
C7 H7 0.9300 .
C1 H1 0.9300 .
C8 C9 1.393(8) .
C8 C18 1.494(6) .
C9 H9 0.9300 .
C20 C19 1.391(7) .
C20 H20 0.9300 .
C22 C23 1.383(7) .
C22 H22 0.9300 .
C23 C18 1.385(8) .
C23 H23 0.9300 .
C18 C19 1.399(7) .
C5 C4 1.370(9) .
C5 H5 0.9300 .
C14 C15 1.368(10) .
C14 C13 1.395(9) .
C14 C17 1.449(9) .
N3 C17 1.135(9) .
C13 H13 0.9300 .
C19 H19 0.9300 .
C3 C4 1.374(8) .
C3 H3 0.9300 .
C16 C15 1.411(10) .
C16 H16 0.9300 .
C4 H4 0.9300 .
C15 H15 0.9300 .

loop_
_geom_torsion_atom_site_label_1
_geom_torsion_atom_site_label_2
_geom_torsion_atom_site_label_3
_geom_torsion_atom_site_label_4
_geom_torsion
_geom_torsion_site_symmetry_1
C10 N2 C6 C7 1.0(7) .
C10 N2 C6 C2 -179.5(4) .
N2 C6 C2 C1 -14.6(7) .
C7 C6 C2 C1 165.0(5) .
N2 C6 C2 C3 163.5(5) .
C7 C6 C2 C3 -17.0(8) .
C6 N2 C10 C9 -0.8(7) .
C6 N2 C10 C11 -179.3(4) .
N2 C10 C11 C12 14.2(7) .
C9 C10 C11 C12 -164.3(5) .
N2 C10 C11 C16 -164.3(6) .
C9 C10 C11 C16 17.2(8) .
C16 C11 C12 C13 -3.4(9) .
C10 C11 C12 C13 178.1(5) .
N2 C6 C7 C8 -0.1(7) .
C2 C6 C7 C8 -179.6(4) .
C5 N1 C1 C2 0.7(8) .
Co1 N1 C1 C2 -171.6(4) .
C3 C2 C1 N1 0.9(8) .
C6 C2 C1 N1 179.1(5) .
C6 C7 C8 C9 -1.1(7) .
C6 C7 C8 C18 176.3(4) .
Co1 O1 C24 O2 -8.6(6) 7
Co1 O1 C24 C21 171.4(3) 7
C20 C21 C24 O2 -155.3(6) .
C22 C21 C24 O2 25.7(8) .
C20 C21 C24 O1 24.7(7) .
C22 C21 C24 O1 -154.3(5) .
N2 C10 C9 C8 -0.4(7) .
C11 C10 C9 C8 178.1(4) .
C7 C8 C9 C10 1.3(7) .
C18 C8 C9 C10 -176.0(5) .
C22 C21 C20 C19 -1.6(8) .
C24 C21 C20 C19 179.4(5) .
C20 C21 C22 C23 -0.2(8) .
C24 C21 C22 C23 178.8(5) .
C21 C22 C23 C18 0.9(9) .
C22 C23 C18 C19 0.2(8) .
C22 C23 C18 C8 -174.8(5) .
C7 C8 C18 C23 27.2(7) .
C9 C8 C18 C23 -155.6(5) .
C7 C8 C18 C19 -147.8(5) .
C9 C8 C18 C19 29.4(7) .
C1 N1 C5 C4 -2.3(9) .
Co1 N1 C5 C4 170.1(5) .
C11 C12 C13 C14 2.1(9) .
C15 C14 C13 C12 -0.1(9) .
C17 C14 C13 C12 179.1(6) .
C21 C20 C19 C18 2.7(8) .
C23 C18 C19 C20 -2.0(8) .
C8 C18 C19 C20 173.1(5) .
C1 C2 C3 C4 -1.0(9) .
C6 C2 C3 C4 -179.1(6) .
C12 C11 C16 C15 2.6(10) .
C10 C11 C16 C15 -178.9(6) .
N1 C5 C4 C3 2.2(10) .
C2 C3 C4 C5 -0.4(10) .
C13 C14 C15 C16 -0.7(11) .
C17 C14 C15 C16 -179.8(7) .
C11 C16 C15 C14 -0.6(12) .

loop_
_platon_squeeze_void_nr
_platon_squeeze_void_average_x
_platon_squeeze_void_average_y
_platon_squeeze_void_average_z
_platon_squeeze_void_volume
_platon_squeeze_void_count_electrons
1 0.250 0.000 0.565 322.0 80.8
2 0.750 0.000 0.065 322.0 80.8
3 0.500 0.250 0.717 322.0 76.7
4 1.000 0.250 0.217 322.0 76.7
5 0.250 0.500 0.451 322.0 80.8
6 0.750 0.500 0.951 322.0 80.8
7 0.500 0.750 0.217 322.0 76.7
8 1.000 0.750 0.717 322.0 76.7
